data_7717537
loop_
_publ_author_name
'Pandey, Shivendra Kumar'
'Kumar, Sandeep'
'Singh, Swati'
'Patel, Anand Kumar'
'Gond, M. K.'
'Acharya, Arbind'
'Bharty, Manoj Kumar'

_publ_section_title
;
 Synthesis, structural characterisation, and anticancer potential of mono
 and dinuclear Pd(II) complexes of N-(2-pyridyl)thiourea
;
_journal_name_full 'Dalton Transactions'
_journal_paper_doi 10.1039/D4DT02614D
_journal_year 2024
_chemical_formula_moiety 'C16 H20 N6 Pd S2'
_chemical_formula_sum 'C16 H20 N6 Pd S2'
_chemical_formula_weight 466.90
_space_group_crystal_system monoclinic
_space_group_IT_number 4
_space_group_name_Hall 'P 2yb'
_space_group_name_H-M_alt 'P 1 21 1'
_atom_sites_solution_hydrogens geom
_audit_creation_method SHELXL-2018/3
_audit_update_record
;
2024-09-12 deposited with the CCDC.	2024-11-19 downloaded from the CCDC.
;
_cell_angle_alpha 90
_cell_angle_beta 96.0920(10)
_cell_angle_gamma 90
_cell_formula_units_Z 2
_cell_length_a 8.81670(10)
_cell_length_b 7.82050(10)
_cell_length_c 13.44440(10)
_cell_measurement_reflns_used 9459
_cell_measurement_temperature 293(2)
_cell_measurement_theta_max 67.7690
_cell_measurement_theta_min 3.2930
_cell_volume 921.770(17)
_computing_cell_refinement 'CrysAlisPro 1.171.42.90a (Rigaku OD, 2023)'
_computing_data_collection 'CrysAlisPro 1.171.42.90a (Rigaku OD, 2023)'
_computing_data_reduction 'CrysAlisPro 1.171.42.90a (Rigaku OD, 2023)'
_computing_structure_refinement 'SHELXL-2018/3 (Sheldrick, 2018)'
_computing_structure_solution 'SHELXT 2018/2 (Sheldrick, 2018)'
_diffrn_ambient_temperature 293(2)
_diffrn_measured_fraction_theta_full 0.996
_diffrn_measured_fraction_theta_max 0.994
_diffrn_measurement_device_type 'XtaLAB Synergy, Dualflex, HyPix3000'
_diffrn_measurement_method '\w scans'
_diffrn_radiation_type MoK\a
_diffrn_radiation_wavelength 0.71073
_diffrn_reflns_av_R_equivalents 0.0214
_diffrn_reflns_av_unetI/netI 0.0197
_diffrn_reflns_Laue_measured_fraction_full 0.996
_diffrn_reflns_Laue_measured_fraction_max 0.994
_diffrn_reflns_limit_h_max 10
_diffrn_reflns_limit_h_min -10
_diffrn_reflns_limit_k_max 7
_diffrn_reflns_limit_k_min -9
_diffrn_reflns_limit_l_max 15
_diffrn_reflns_limit_l_min -16
_diffrn_reflns_number 9824
_diffrn_reflns_point_group_measured_fraction_full 0.868
_diffrn_reflns_point_group_measured_fraction_max 0.865
_diffrn_reflns_theta_full 25.242
_diffrn_reflns_theta_max 25.282
_diffrn_reflns_theta_min 1.523
_diffrn_source 'micro-focus sealed X-ray tube'
_exptl_absorpt_coefficient_mu 1.245
_exptl_absorpt_correction_T_max 1.00000
_exptl_absorpt_correction_T_min 0.47415
_exptl_absorpt_correction_type multi-scan
_exptl_absorpt_process_details
;
CrysAlisPro 1.171.42.90a (Rigaku Oxford Diffraction, 2023)
Empirical absorption correction using spherical harmonics,
implemented in SCALE3 ABSPACK scaling algorithm.
;
_exptl_crystal_colour Yellow
_exptl_crystal_density_diffrn 1.682
_exptl_crystal_description Block
_exptl_crystal_F_000 472
_exptl_crystal_size_max 0.18
_exptl_crystal_size_mid 0.14
_exptl_crystal_size_min 0.12
_refine_diff_density_max 0.512
_refine_diff_density_min -1.374
_refine_diff_density_rms 0.086
_refine_ls_abs_structure_details
;
 Classical Flack method preferred over Parsons because s.u. lower.
;
_refine_ls_abs_structure_Flack 0.15(5)
_refine_ls_extinction_method none
_refine_ls_goodness_of_fit_ref 1.063
_refine_ls_hydrogen_treatment constr
_refine_ls_matrix_type full
_refine_ls_number_parameters 230
_refine_ls_number_reflns 2909
_refine_ls_number_restraints 1
_refine_ls_restrained_S_all 1.063
_refine_ls_R_factor_all 0.0417
_refine_ls_R_factor_gt 0.0417
_refine_ls_shift/su_max 0.000
_refine_ls_shift/su_mean 0.000
_refine_ls_structure_factor_coef Fsqd
_refine_ls_weighting_details 'w=1/[\s^2^(Fo^2^)+(0.0887P)^2^+0.9623P] where P=(Fo^2^+2Fc^2^)/3'
_refine_ls_weighting_scheme calc
_refine_ls_wR_factor_gt 0.1061
_refine_ls_wR_factor_ref 0.1061
_reflns_Friedel_coverage 0.613
_reflns_Friedel_fraction_full 0.718
_reflns_Friedel_fraction_max 0.714
_reflns_number_gt 2906
_reflns_number_total 2909
_reflns_threshold_expression 'I > 2\s(I)'
_cod_data_source_file d4dt02614d2.cif
_cod_data_source_block shelx_CCDC2
_cod_original_sg_symbol_H-M 'P 21'
_cod_database_code 7717537
_shelx_shelxl_version_number 2018/3
_shelx_space_group_comment
;
The symmetry employed for this shelxl refinement is uniquely defined
by the following loop, which should always be used as a source of
symmetry information in preference to the above space-group names.
They are only intended as comments.
;

loop_
_space_group_symop_operation_xyz
'x, y, z'
'-x, y+1/2, -z'

loop_
_atom_site_label
_atom_site_type_symbol
_atom_site_fract_x
_atom_site_fract_y
_atom_site_fract_z
_atom_site_U_iso_or_equiv
_atom_site_adp_type
_atom_site_occupancy
_atom_site_site_symmetry_order
_atom_site_calc_flag
_atom_site_refinement_flags_posn
_atom_site_refinement_flags_adp
_atom_site_refinement_flags_occupancy
_atom_site_disorder_assembly
_atom_site_disorder_group
Pd1 Pd 0.19531(4) 0.38259(7) 0.72825(3) 0.00811(19) Uani 1 1 d . . . . .
S1 S 0.0912(2) 0.1754(2) 0.81663(12) 0.0134(4) Uani 1 1 d . . . . .
S2 S 0.03744(18) 0.2968(3) 0.59366(12) 0.0129(4) Uani 1 1 d . . . . .
N5 N 0.2688(7) 0.4257(8) 0.4899(4) 0.0154(15) Uani 1 1 d . . . . .
N2 N 0.1877(6) 0.3817(12) 0.9799(4) 0.0143(11) Uani 1 1 d . . . . .
N1 N 0.3524(7) 0.4366(8) 0.8505(4) 0.0130(13) Uani 1 1 d . . . . .
C15 C 0.1652(8) 0.3099(11) 0.5007(5) 0.0151(15) Uani 1 1 d . . . . .
C12 C 0.3382(8) 0.7179(11) 0.4948(5) 0.0167(16) Uani 1 1 d . . . . .
C10 C 0.3191(7) 0.8835(15) 0.6443(5) 0.0180(14) Uani 1 1 d . . . . .
H10 H 0.323574 0.987522 0.677931 0.022 Uiso 1 1 calc R U . . .
N3 N -0.0147(8) 0.2062(9) 0.9892(5) 0.0180(14) Uani 1 1 d . . . . .
H3 H -0.084779 0.142726 0.959123 0.022 Uiso 1 1 calc R U . . .
C11 C 0.3528(7) 0.8717(14) 0.5449(5) 0.0191(15) Uani 1 1 d . . . . .
H11 H 0.385275 0.968219 0.512712 0.023 Uiso 1 1 calc R U . . .
C4 C 0.4384(8) 0.4800(11) 1.0248(5) 0.0177(16) Uani 1 1 d . . . . .
C1 C 0.4953(8) 0.4724(11) 0.8294(5) 0.0173(15) Uani 1 1 d . . . . .
H1 H 0.513737 0.473659 0.762562 0.021 Uiso 1 1 calc R U . . .
C8 C -0.0193(9) 0.2418(12) 1.0955(6) 0.0221(18) Uani 1 1 d . . . . .
H8A H -0.088651 0.334428 1.103153 0.033 Uiso 1 1 calc R U . . .
H8B H 0.080779 0.272753 1.125092 0.033 Uiso 1 1 calc R U . . .
H8C H -0.053258 0.141763 1.128062 0.033 Uiso 1 1 calc R U . . .
N4 N 0.2667(7) 0.5811(9) 0.6434(4) 0.0143(13) Uani 1 1 d . . . . .
N6 N 0.1462(7) 0.1854(10) 0.4324(4) 0.0184(14) Uani 1 1 d . . . . .
H6 H 0.084515 0.103146 0.441536 0.022 Uiso 1 1 calc R U . . .
C3 C 0.5831(9) 0.5149(11) 1.0000(6) 0.0213(17) Uani 1 1 d . . . . .
H3A H 0.660457 0.543824 1.049693 0.026 Uiso 1 1 calc R U . . .
C6 C 0.3238(8) 0.4316(9) 0.9483(5) 0.0147(16) Uani 1 1 d . . . . .
C9 C 0.2792(9) 0.7361(10) 0.6900(6) 0.0163(15) Uani 1 1 d . . . . .
H9 H 0.259508 0.742081 0.756466 0.020 Uiso 1 1 calc R U . . .
C14 C 0.2879(8) 0.5730(10) 0.5448(5) 0.0134(15) Uani 1 1 d . . . . .
C5 C 0.4042(10) 0.4904(12) 1.1314(5) 0.0237(18) Uani 1 1 d . . . . .
H5A H 0.388286 0.377419 1.156104 0.036 Uiso 1 1 calc R U . . .
H5B H 0.313978 0.557730 1.135197 0.036 Uiso 1 1 calc R U . . .
H5C H 0.488542 0.542834 1.171095 0.036 Uiso 1 1 calc R U . . .
C2 C 0.6135(9) 0.5067(12) 0.8993(6) 0.0218(17) Uani 1 1 d . . . . .
H2 H 0.711429 0.524151 0.881514 0.026 Uiso 1 1 calc R U . . .
C16 C 0.2254(10) 0.1839(13) 0.3437(6) 0.0261(18) Uani 1 1 d . . . . .
H16A H 0.188121 0.091081 0.301215 0.039 Uiso 1 1 calc R U . . .
H16B H 0.332709 0.169498 0.362526 0.039 Uiso 1 1 calc R U . . .
H16C H 0.207864 0.290049 0.308543 0.039 Uiso 1 1 calc R U . . .
C13 C 0.3663(9) 0.7063(12) 0.3859(5) 0.0214(17) Uani 1 1 d . . . . .
H13A H 0.270613 0.711497 0.344551 0.032 Uiso 1 1 calc R U . . .
H13B H 0.416192 0.600096 0.374320 0.032 Uiso 1 1 calc R U . . .
H13C H 0.429737 0.799740 0.369593 0.032 Uiso 1 1 calc R U . . .
C7 C 0.0948(8) 0.2685(10) 0.9360(5) 0.0132(15) Uani 1 1 d . . . . .

loop_
_atom_site_aniso_label
_atom_site_aniso_U_11
_atom_site_aniso_U_22
_atom_site_aniso_U_33
_atom_site_aniso_U_23
_atom_site_aniso_U_13
_atom_site_aniso_U_12
Pd1 0.0073(3) 0.0111(3) 0.0061(3) 0.0003(2) 0.00177(17) -0.0015(2)
S1 0.0155(8) 0.0154(9) 0.0096(7) 0.0007(7) 0.0023(6) -0.0046(7)
S2 0.0105(7) 0.0178(9) 0.0105(7) 0.0001(7) 0.0011(6) -0.0031(7)
N5 0.012(3) 0.021(4) 0.013(3) 0.000(2) 0.001(2) 0.000(2)
N2 0.013(2) 0.019(3) 0.012(2) -0.003(4) 0.002(2) 0.002(4)
N1 0.014(3) 0.012(3) 0.014(3) -0.001(2) 0.005(2) 0.000(2)
C15 0.016(4) 0.016(4) 0.013(3) 0.001(3) -0.001(3) 0.002(3)
C12 0.011(3) 0.026(4) 0.013(3) 0.004(3) 0.003(3) 0.000(3)
C10 0.018(3) 0.017(4) 0.019(3) -0.001(4) 0.001(2) -0.004(4)
N3 0.018(3) 0.021(4) 0.017(3) -0.004(3) 0.006(3) -0.007(3)
C11 0.014(3) 0.024(4) 0.019(3) 0.008(4) 0.001(2) -0.001(4)
C4 0.018(4) 0.016(4) 0.019(3) 0.005(3) 0.001(3) 0.000(3)
C1 0.017(3) 0.019(4) 0.017(3) -0.002(3) 0.003(3) -0.005(3)
C8 0.023(4) 0.028(5) 0.017(4) -0.007(3) 0.010(3) -0.004(4)
N4 0.015(3) 0.015(3) 0.013(3) 0.000(3) 0.005(2) 0.000(3)
N6 0.021(3) 0.018(3) 0.015(3) -0.003(3) 0.000(2) -0.004(3)
C3 0.020(4) 0.024(4) 0.019(4) 0.001(3) -0.005(3) -0.006(3)
C6 0.017(3) 0.014(4) 0.014(3) 0.000(2) 0.004(3) 0.001(3)
C9 0.018(3) 0.015(4) 0.017(3) -0.001(3) 0.004(3) 0.000(3)
C14 0.009(3) 0.018(4) 0.013(3) 0.001(3) 0.000(2) 0.004(3)
C5 0.027(4) 0.030(5) 0.013(3) 0.001(3) -0.003(3) -0.009(4)
C2 0.015(4) 0.027(5) 0.025(4) 0.002(4) 0.006(3) -0.004(3)
C16 0.034(4) 0.029(5) 0.015(3) -0.002(3) 0.008(3) 0.001(4)
C13 0.026(4) 0.025(5) 0.014(3) 0.003(3) 0.008(3) -0.003(4)
C7 0.013(3) 0.014(4) 0.013(3) -0.001(3) 0.003(3) 0.002(3)

loop_
_atom_type_symbol
_atom_type_description
_atom_type_scat_dispersion_real
_atom_type_scat_dispersion_imag
_atom_type_scat_source
C C 0.0033 0.0016 'International Tables Vol C Tables 4.2.6.8 and 6.1.1.4'
H H 0.0000 0.0000 'International Tables Vol C Tables 4.2.6.8 and 6.1.1.4'
N N 0.0061 0.0033 'International Tables Vol C Tables 4.2.6.8 and 6.1.1.4'
S S 0.1246 0.1234 'International Tables Vol C Tables 4.2.6.8 and 6.1.1.4'
Pd Pd -0.9988 1.0072 'International Tables Vol C Tables 4.2.6.8 and 6.1.1.4'

loop_
_geom_angle_atom_site_label_1
_geom_angle_atom_site_label_2
_geom_angle_atom_site_label_3
_geom_angle
_geom_angle_site_symmetry_1
_geom_angle_site_symmetry_3
_geom_angle_publ_flag
N4 Pd1 N1 93.9(2) . . ?
N4 Pd1 S1 173.82(18) . . ?
N1 Pd1 S1 90.22(17) . . ?
N4 Pd1 S2 88.78(18) . . ?
N1 Pd1 S2 173.86(18) . . ?
S1 Pd1 S2 87.61(6) . . ?
C7 S1 Pd1 102.3(3) . . ?
C15 S2 Pd1 99.4(2) . . ?
C15 N5 C14 124.8(6) . . ?
C7 N2 C6 125.5(6) . . ?
C1 N1 C6 118.7(6) . . ?
C1 N1 Pd1 115.8(5) . . ?
C6 N1 Pd1 125.5(5) . . ?
N5 C15 N6 117.8(7) . . ?
N5 C15 S2 128.6(6) . . ?
N6 C15 S2 113.6(6) . . ?
C11 C12 C14 119.0(6) . . ?
C11 C12 C13 120.6(7) . . ?
C14 C12 C13 120.3(7) . . ?
C9 C10 C11 117.6(9) . . ?
C9 C10 H10 121.2 . . ?
C11 C10 H10 121.2 . . ?
C7 N3 C8 123.0(7) . . ?
C7 N3 H3 118.5 . . ?
C8 N3 H3 118.5 . . ?
C12 C11 C10 120.3(9) . . ?
C12 C11 H11 119.8 . . ?
C10 C11 H11 119.8 . . ?
C3 C4 C6 119.0(7) . . ?
C3 C4 C5 120.3(7) . . ?
C6 C4 C5 120.6(7) . . ?
N1 C1 C2 124.2(7) . . ?
N1 C1 H1 117.9 . . ?
C2 C1 H1 117.9 . . ?
N3 C8 H8A 109.5 . . ?
N3 C8 H8B 109.5 . . ?
H8A C8 H8B 109.5 . . ?
N3 C8 H8C 109.5 . . ?
H8A C8 H8C 109.5 . . ?
H8B C8 H8C 109.5 . . ?
C14 N4 C9 118.4(7) . . ?
C14 N4 Pd1 125.8(5) . . ?
C9 N4 Pd1 115.4(5) . . ?
C15 N6 C16 122.5(7) . . ?
C15 N6 H6 118.7 . . ?
C16 N6 H6 118.7 . . ?
C4 C3 C2 119.8(7) . . ?
C4 C3 H3A 120.1 . . ?
C2 C3 H3A 120.1 . . ?
N1 C6 N2 124.3(6) . . ?
N1 C6 C4 120.1(6) . . ?
N2 C6 C4 115.6(6) . . ?
N4 C9 C10 123.7(7) . . ?
N4 C9 H9 118.2 . . ?
C10 C9 H9 118.2 . . ?
N4 C14 N5 122.9(7) . . ?
N4 C14 C12 120.6(7) . . ?
N5 C14 C12 116.4(6) . . ?
C4 C5 H5A 109.5 . . ?
C4 C5 H5B 109.5 . . ?
H5A C5 H5B 109.5 . . ?
C4 C5 H5C 109.5 . . ?
H5A C5 H5C 109.5 . . ?
H5B C5 H5C 109.5 . . ?
C1 C2 C3 117.7(7) . . ?
C1 C2 H2 121.1 . . ?
C3 C2 H2 121.1 . . ?
N6 C16 H16A 109.5 . . ?
N6 C16 H16B 109.5 . . ?
H16A C16 H16B 109.5 . . ?
N6 C16 H16C 109.5 . . ?
H16A C16 H16C 109.5 . . ?
H16B C16 H16C 109.5 . . ?
C12 C13 H13A 109.5 . . ?
C12 C13 H13B 109.5 . . ?
H13A C13 H13B 109.5 . . ?
C12 C13 H13C 109.5 . . ?
H13A C13 H13C 109.5 . . ?
H13B C13 H13C 109.5 . . ?
N2 C7 N3 117.0(6) . . ?
N2 C7 S1 130.1(5) . . ?
N3 C7 S1 112.9(6) . . ?

loop_
_geom_bond_atom_site_label_1
_geom_bond_atom_site_label_2
_geom_bond_distance
_geom_bond_site_symmetry_2
_geom_bond_publ_flag
Pd1 N4 2.064(7) . ?
Pd1 N1 2.077(6) . ?
Pd1 S1 2.2610(18) . ?
Pd1 S2 2.2642(17) . ?
S1 C7 1.759(7) . ?
S2 C15 1.771(8) . ?
N5 C15 1.305(10) . ?
N5 C14 1.370(10) . ?
N2 C7 1.304(11) . ?
N2 C6 1.371(9) . ?
N1 C1 1.350(9) . ?
N1 C6 1.366(9) . ?
C15 N6 1.337(10) . ?
C12 C11 1.378(14) . ?
C12 C14 1.413(11) . ?
C12 C13 1.514(10) . ?
C10 C9 1.369(13) . ?
C10 C11 1.402(9) . ?
C10 H10 0.9300 . ?
N3 C7 1.352(10) . ?
N3 C8 1.460(10) . ?
N3 H3 0.8600 . ?
C11 H11 0.9300 . ?
C4 C3 1.380(10) . ?
C4 C6 1.414(10) . ?
C4 C5 1.497(10) . ?
C1 C2 1.355(11) . ?
C1 H1 0.9300 . ?
C8 H8A 0.9600 . ?
C8 H8B 0.9600 . ?
C8 H8C 0.9600 . ?
N4 C14 1.359(9) . ?
N4 C9 1.363(10) . ?
N6 C16 1.443(9) . ?
N6 H6 0.8600 . ?
C3 C2 1.409(11) . ?
C3 H3A 0.9300 . ?
C9 H9 0.9300 . ?
C5 H5A 0.9600 . ?
C5 H5B 0.9600 . ?
C5 H5C 0.9600 . ?
C2 H2 0.9300 . ?
C16 H16A 0.9600 . ?
C16 H16B 0.9600 . ?
C16 H16C 0.9600 . ?
C13 H13A 0.9600 . ?
C13 H13B 0.9600 . ?
C13 H13C 0.9600 . ?

loop_
_geom_hbond_atom_site_label_D
_geom_hbond_atom_site_label_H
_geom_hbond_atom_site_label_A
_geom_hbond_distance_DH
_geom_hbond_distance_HA
_geom_hbond_distance_DA
_geom_hbond_angle_DHA
_geom_hbond_site_symmetry_A
_geom_hbond_publ_flag
N3 H3 N2 0.86 2.41 3.012(11) 127.3 2_547 yes
C1 H1 N4 0.93 2.70 3.157(9) 111.3 . yes
C8 H8A S1 0.96 2.88 3.668(9) 140.3 2_557 yes
C8 H8C N2 0.96 2.70 3.293(13) 120.6 2_547 yes
N6 H6 S2 0.86 2.65 3.444(7) 154.5 2_546 yes

loop_
_geom_torsion_atom_site_label_1
_geom_torsion_atom_site_label_2
_geom_torsion_atom_site_label_3
_geom_torsion_atom_site_label_4
_geom_torsion
_geom_torsion_site_symmetry_1
_geom_torsion_site_symmetry_2
_geom_torsion_site_symmetry_3
_geom_torsion_site_symmetry_4
_geom_torsion_publ_flag
C14 N5 C15 N6 170.5(7) . . . . ?
C14 N5 C15 S2 -7.1(11) . . . . ?
Pd1 S2 C15 N5 -39.4(7) . . . . ?
Pd1 S2 C15 N6 142.9(5) . . . . ?
C14 C12 C11 C10 0.4(11) . . . . ?
C13 C12 C11 C10 176.7(7) . . . . ?
C9 C10 C11 C12 3.2(10) . . . . ?
C6 N1 C1 C2 -1.0(12) . . . . ?
Pd1 N1 C1 C2 -178.4(7) . . . . ?
N5 C15 N6 C16 -5.7(12) . . . . ?
S2 C15 N6 C16 172.3(6) . . . . ?
C6 C4 C3 C2 1.8(13) . . . . ?
C5 C4 C3 C2 -179.3(8) . . . . ?
C1 N1 C6 N2 -173.8(8) . . . . ?
Pd1 N1 C6 N2 3.3(11) . . . . ?
C1 N1 C6 C4 6.3(11) . . . . ?
Pd1 N1 C6 C4 -176.7(5) . . . . ?
C7 N2 C6 N1 31.6(13) . . . . ?
C7 N2 C6 C4 -148.4(8) . . . . ?
C3 C4 C6 N1 -6.6(12) . . . . ?
C5 C4 C6 N1 174.4(7) . . . . ?
C3 C4 C6 N2 173.4(8) . . . . ?
C5 C4 C6 N2 -5.5(12) . . . . ?
C14 N4 C9 C10 -3.2(11) . . . . ?
Pd1 N4 C9 C10 -177.4(6) . . . . ?
C11 C10 C9 N4 -1.9(11) . . . . ?
C9 N4 C14 N5 -175.9(7) . . . . ?
Pd1 N4 C14 N5 -2.5(10) . . . . ?
C9 N4 C14 C12 6.9(10) . . . . ?
Pd1 N4 C14 C12 -179.6(5) . . . . ?
C15 N5 C14 N4 36.1(11) . . . . ?
C15 N5 C14 C12 -146.6(7) . . . . ?
C11 C12 C14 N4 -5.6(11) . . . . ?
C13 C12 C14 N4 178.1(7) . . . . ?
C11 C12 C14 N5 177.1(6) . . . . ?
C13 C12 C14 N5 0.7(10) . . . . ?
N1 C1 C2 C3 -3.8(14) . . . . ?
C4 C3 C2 C1 3.2(13) . . . . ?
C6 N2 C7 N3 164.9(8) . . . . ?
C6 N2 C7 S1 -13.0(13) . . . . ?
C8 N3 C7 N2 -8.7(12) . . . . ?
C8 N3 C7 S1 169.5(6) . . . . ?
Pd1 S1 C7 N2 -28.5(8) . . . . ?
Pd1 S1 C7 N3 153.5(5) . . . . ?
